data_1548445
loop_
_publ_author_name
'Katsuma, Yuhei'
'Asakawa, Hiroki'
'Yamashita, Makoto'

_publ_section_title
;
 Reactivity of highly Lewis acidic diborane(4) towards pyridine and
 isocyanide: formation of boraalkene-pyridine complex and
 <i>ortho</i>-functionalized pyridine derivatives.
;
_journal_issue 5
_journal_name_full 'Chemical science'
_journal_page_first 1301
_journal_page_last 1310
_journal_paper_doi 10.1039/c7sc04759b
_journal_volume 9
_journal_year 2018
_chemical_formula_moiety 'C39 H50 B2 N2 O3, C6 H14'
_chemical_formula_sum 'C45 H64 B2 N2 O3'
_chemical_formula_weight 702.60
_space_group_crystal_system orthorhombic
_space_group_IT_number 33
_space_group_name_Hall 'P 2c -2n'
_space_group_name_H-M_alt 'P n a 21'
_symmetry_space_group_name_Hall 'P 2c -2n'
_symmetry_space_group_name_H-M 'P n a 21'
_atom_sites_solution_hydrogens geom
_audit_creation_method SHELXL-2014/7
_audit_update_record
;
2017-11-03 deposited with the CCDC.
2017-12-11 downloaded from the CCDC.
;
_cell_angle_alpha 90
_cell_angle_beta 90
_cell_angle_gamma 90
_cell_formula_units_Z 4
_cell_length_a 19.208(3)
_cell_length_b 13.253(2)
_cell_length_c 16.091(3)
_cell_measurement_reflns_used 8618
_cell_measurement_temperature 93.1500
_cell_measurement_theta_max 31.3073
_cell_measurement_theta_min 2.4698
_cell_volume 4096.2(12)
_computing_cell_refinement 'RIGAKU CrystalClear'
_computing_data_collection 'RIGAKU CrystalClear'
_computing_data_reduction 'RIGAKU CrystalClear'
_computing_molecular_graphics 'Yadokari-XG 2009(Wakita Nemoto et al.)'
_computing_publication_material 'Yadokari-XG 2009(Wakita,Nemoto et al.)'
_computing_structure_refinement 'SHELXL-2014/7 (Sheldrick, 2014)'
_computing_structure_solution SIR-97
_diffrn_ambient_temperature 93(2)
_diffrn_detector_area_resol_mean 28.5714
_diffrn_measured_fraction_theta_full 0.998
_diffrn_measured_fraction_theta_max 0.998
_diffrn_measurement_device_type 'Rigaku VariMax Saturn'
_diffrn_measurement_method 'omega scans'
_diffrn_radiation_monochromator Confocal
_diffrn_radiation_source 'rotating-anode X-ray tube'
_diffrn_radiation_type MoK\a
_diffrn_radiation_wavelength 0.71075
_diffrn_reflns_av_R_equivalents 0.0717
_diffrn_reflns_av_unetI/netI 0.0832
_diffrn_reflns_Laue_measured_fraction_full 0.998
_diffrn_reflns_Laue_measured_fraction_max 0.998
_diffrn_reflns_limit_h_max 24
_diffrn_reflns_limit_h_min -24
_diffrn_reflns_limit_k_max 15
_diffrn_reflns_limit_k_min -17
_diffrn_reflns_limit_l_max 20
_diffrn_reflns_limit_l_min -20
_diffrn_reflns_number 32588
_diffrn_reflns_point_group_measured_fraction_full 0.998
_diffrn_reflns_point_group_measured_fraction_max 0.996
_diffrn_reflns_theta_full 25.242
_diffrn_reflns_theta_max 27.490
_diffrn_reflns_theta_min 3.074
_exptl_absorpt_coefficient_mu 0.069
_exptl_absorpt_correction_T_max 1.0000
_exptl_absorpt_correction_T_min 0.7649
_exptl_absorpt_correction_type multi-scan
_exptl_absorpt_process_details 'Jacobson, R. (1998) Private communication'
_exptl_crystal_colour Colorless
_exptl_crystal_density_diffrn 1.139
_exptl_crystal_description Prism
_exptl_crystal_F_000 1528
_exptl_crystal_size_max 0.230
_exptl_crystal_size_mid 0.130
_exptl_crystal_size_min 0.080
_refine_diff_density_max 0.273
_refine_diff_density_min -0.301
_refine_diff_density_rms 0.062
_refine_ls_abs_structure_details
;
 Flack x determined using 1881 quotients [(I+)-(I-)]/[(I+)+(I-)]
 (Parsons, Flack and Wagner, Acta Cryst. B69 (2013) 249-259).
;
_refine_ls_abs_structure_Flack 0.1(10)
_refine_ls_extinction_method none
_refine_ls_goodness_of_fit_ref 1.025
_refine_ls_hydrogen_treatment constr
_refine_ls_matrix_type full
_refine_ls_number_parameters 474
_refine_ls_number_reflns 9364
_refine_ls_number_restraints 1
_refine_ls_restrained_S_all 1.025
_refine_ls_R_factor_all 0.0952
_refine_ls_R_factor_gt 0.0700
_refine_ls_shift/su_max 0.000
_refine_ls_shift/su_mean 0.000
_refine_ls_structure_factor_coef Fsqd
_refine_ls_weighting_details 'w=1/[\s^2^(Fo^2^)+(0.0770P)^2^] where P=(Fo^2^+2Fc^2^)/3'
_refine_ls_weighting_scheme calc
_refine_ls_wR_factor_gt 0.1510
_refine_ls_wR_factor_ref 0.1669
_reflns_Friedel_coverage 0.928
_reflns_Friedel_fraction_full 0.997
_reflns_Friedel_fraction_max 0.995
_reflns_number_gt 6697
_reflns_number_total 9364
_reflns_threshold_expression 'I > 2\s(I)'
_cod_data_source_file c7sc04759b3.cif
_cod_data_source_block 4a
_cod_depositor_comments
;
The following automatic conversions were performed:

'_exptl_absorpt_correction_type' value 'Multi-scan' changed to
'multi-scan' according to
/home/data/users/saulius/crontab/automatic-downloads/rss-feeds/RSC/lib/dictionaries/cif_core.dic
dictionary named 'cif_core.dic' version 2.4.2 from 2011-04-26.

Automatic conversion script
Id: cif_fix_values 4973 2017-02-22 13:04:09Z antanas 

 Adding full bibliography for 1548427--1548445.cif.
;
_cod_database_code 1548445
_shelx_shelxl_version_number 2014/7
_shelx_space_group_comment
;
The symmetry employed for this shelxl refinement is uniquely defined
by the following loop, which should always be used as a source of
symmetry information in preference to the above space-group names.
They are only intended as comments.
;
_shelx_estimated_absorpt_t_min 0.984
_shelx_estimated_absorpt_t_max 0.994

loop_
_space_group_symop_operation_xyz
'x, y, z'
'-x, -y, z+1/2'
'-x+1/2, y+1/2, z+1/2'
'x+1/2, -y+1/2, z'

loop_
_atom_site_label
_atom_site_type_symbol
_atom_site_fract_x
_atom_site_fract_y
_atom_site_fract_z
_atom_site_U_iso_or_equiv
_atom_site_adp_type
_atom_site_occupancy
_atom_site_site_symmetry_order
_atom_site_calc_flag
_atom_site_refinement_flags_posn
_atom_site_refinement_flags_adp
_atom_site_refinement_flags_occupancy
_atom_site_disorder_assembly
_atom_site_disorder_group
N1 N 0.67227(17) 0.6193(2) 0.2849(2) 0.0289(7) Uani 1 1 d . . . . .
C1 C 0.6053(2) 0.6450(3) 0.2996(3) 0.0306(9) Uani 1 1 d . . . . .
H1 H 0.5807 0.6836 0.2595 0.037 Uiso 1 1 calc R U . . .
C2 C 0.5719(2) 0.6159(3) 0.3719(3) 0.0350(9) Uani 1 1 d . . . . .
C3 C 0.6071(2) 0.5580(3) 0.4300(3) 0.0407(11) Uani 1 1 d . . . . .
H2 H 0.5850 0.5382 0.4802 0.049 Uiso 1 1 calc R U . . .
C4 C 0.6751(2) 0.5296(3) 0.4137(3) 0.0399(11) Uani 1 1 d . . . . .
H3 H 0.7000 0.4888 0.4519 0.048 Uiso 1 1 calc R U . . .
C5 C 0.7060(2) 0.5617(3) 0.3407(3) 0.0337(9) Uani 1 1 d . . . . .
H4 H 0.7527 0.5424 0.3296 0.040 Uiso 1 1 calc R U . . .
O1 O 0.50459(15) 0.6401(2) 0.3902(2) 0.0440(8) Uani 1 1 d . . . . .
C6 C 0.4676(2) 0.7005(4) 0.3310(3) 0.0453(12) Uani 1 1 d . . . . .
H5 H 0.4633 0.6633 0.2786 0.068 Uiso 1 1 calc R U . . .
H6 H 0.4931 0.7634 0.3214 0.068 Uiso 1 1 calc R U . . .
H7 H 0.4211 0.7160 0.3527 0.068 Uiso 1 1 calc R U . . .
B1 B 0.7108(2) 0.6538(4) 0.2031(3) 0.0283(10) Uani 1 1 d . . . . .
C7 C 0.7068(2) 0.7598(3) 0.1837(2) 0.0275(8) Uani 1 1 d . . . . .
N2 N 0.73484(15) 0.8046(2) 0.1052(2) 0.0256(7) Uani 1 1 d . . . . .
B2 B 0.7098(2) 0.7767(3) 0.0268(3) 0.0264(9) Uani 1 1 d . . . . .
O2 O 0.73473(14) 0.8188(2) -0.04681(17) 0.0316(6) Uani 1 1 d . . . . .
O3 O 0.65813(14) 0.7079(2) 0.01232(17) 0.0307(6) Uani 1 1 d . . . . .
C8 C 0.7482(2) 0.5596(3) 0.1611(2) 0.0284(8) Uani 1 1 d . . . . .
C9 C 0.7077(2) 0.4870(3) 0.1173(3) 0.0309(9) Uani 1 1 d . . . . .
C10 C 0.7393(2) 0.4015(3) 0.0840(3) 0.0341(9) Uani 1 1 d . . . . .
H8 H 0.7117 0.3548 0.0538 0.041 Uiso 1 1 calc R U . . .
C11 C 0.8101(2) 0.3823(3) 0.0935(3) 0.0361(10) Uani 1 1 d . . . . .
C12 C 0.8493(2) 0.4519(3) 0.1382(3) 0.0357(10) Uani 1 1 d . . . . .
H9 H 0.8976 0.4397 0.1461 0.043 Uiso 1 1 calc R U . . .
C13 C 0.8198(2) 0.5388(3) 0.1717(3) 0.0309(9) Uani 1 1 d . . . . .
C14 C 0.6300(2) 0.5000(3) 0.1093(3) 0.0349(9) Uani 1 1 d . . . . .
H10 H 0.6074 0.4802 0.1614 0.052 Uiso 1 1 calc R U . . .
H11 H 0.6128 0.4574 0.0639 0.052 Uiso 1 1 calc R U . . .
H12 H 0.6193 0.5708 0.0972 0.052 Uiso 1 1 calc R U . . .
C15 C 0.8424(3) 0.2882(3) 0.0573(3) 0.0474(12) Uani 1 1 d . . . . .
H13 H 0.8712 0.3063 0.0093 0.071 Uiso 1 1 calc R U . . .
H14 H 0.8055 0.2418 0.0397 0.071 Uiso 1 1 calc R U . . .
H15 H 0.8714 0.2554 0.0995 0.071 Uiso 1 1 calc R U . . .
C16 C 0.8659(2) 0.6080(3) 0.2222(3) 0.0372(10) Uani 1 1 d . . . . .
H16 H 0.9102 0.6178 0.1932 0.056 Uiso 1 1 calc R U . . .
H17 H 0.8746 0.5777 0.2768 0.056 Uiso 1 1 calc R U . . .
H18 H 0.8428 0.6733 0.2294 0.056 Uiso 1 1 calc R U . . .
C17 C 0.6706(2) 0.8347(3) 0.2390(2) 0.0275(8) Uani 1 1 d . . . . .
C18 C 0.7002(2) 0.8625(3) 0.3155(2) 0.0302(9) Uani 1 1 d . . . . .
C19 C 0.6643(2) 0.9281(3) 0.3686(3) 0.0330(9) Uani 1 1 d . . . . .
H19 H 0.6847 0.9454 0.4205 0.040 Uiso 1 1 calc R U . . .
C20 C 0.6003(2) 0.9682(3) 0.3483(3) 0.0334(9) Uani 1 1 d . . . . .
C21 C 0.5711(2) 0.9415(3) 0.2723(3) 0.0318(9) Uani 1 1 d . . . . .
H20 H 0.5272 0.9688 0.2571 0.038 Uiso 1 1 calc R U . . .
C22 C 0.6047(2) 0.8758(3) 0.2181(3) 0.0298(9) Uani 1 1 d . . . . .
C23 C 0.7708(2) 0.8256(3) 0.3420(3) 0.0370(10) Uani 1 1 d . . . . .
H21 H 0.7876 0.8665 0.3886 0.055 Uiso 1 1 calc R U . . .
H22 H 0.8034 0.8314 0.2953 0.055 Uiso 1 1 calc R U . . .
H23 H 0.7675 0.7548 0.3593 0.055 Uiso 1 1 calc R U . . .
C24 C 0.5632(2) 1.0399(3) 0.4064(3) 0.0450(12) Uani 1 1 d . . . . .
H24 H 0.5779 1.1092 0.3945 0.068 Uiso 1 1 calc R U . . .
H25 H 0.5749 1.0230 0.4640 0.068 Uiso 1 1 calc R U . . .
H26 H 0.5128 1.0340 0.3983 0.068 Uiso 1 1 calc R U . . .
C25 C 0.5700(2) 0.8499(3) 0.1369(3) 0.0376(10) Uani 1 1 d . . . . .
H27 H 0.5917 0.8886 0.0919 0.056 Uiso 1 1 calc R U . . .
H28 H 0.5204 0.8666 0.1400 0.056 Uiso 1 1 calc R U . . .
H29 H 0.5754 0.7776 0.1258 0.056 Uiso 1 1 calc R U . . .
C26 C 0.79660(19) 0.8669(3) 0.1140(2) 0.0277(8) Uani 1 1 d . . . . .
C27 C 0.7927(2) 0.9665(3) 0.1441(2) 0.0300(9) Uani 1 1 d . . . . .
C28 C 0.8552(2) 1.0173(3) 0.1612(3) 0.0335(9) Uani 1 1 d . . . . .
H30 H 0.8530 1.0835 0.1838 0.040 Uiso 1 1 calc R U . . .
C29 C 0.9195(2) 0.9751(3) 0.1465(3) 0.0361(10) Uani 1 1 d . . . . .
H31 H 0.9609 1.0097 0.1616 0.043 Uiso 1 1 calc R U . . .
C30 C 0.9224(2) 0.8808(3) 0.1092(3) 0.0339(9) Uani 1 1 d . . . . .
H32 H 0.9664 0.8527 0.0955 0.041 Uiso 1 1 calc R U . . .
C31 C 0.8623(2) 0.8269(3) 0.0917(2) 0.0307(9) Uani 1 1 d . . . . .
C32 C 0.7256(2) 1.0244(3) 0.1515(3) 0.0369(10) Uani 1 1 d . . . . .
H33 H 0.7321 1.0927 0.1295 0.055 Uiso 1 1 calc R U . . .
H34 H 0.7118 1.0282 0.2100 0.055 Uiso 1 1 calc R U . . .
H35 H 0.6891 0.9900 0.1197 0.055 Uiso 1 1 calc R U . . .
C33 C 0.8685(2) 0.7292(3) 0.0434(3) 0.0354(9) Uani 1 1 d . . . . .
H36 H 0.9151 0.7009 0.0513 0.053 Uiso 1 1 calc R U . . .
H37 H 0.8608 0.7425 -0.0158 0.053 Uiso 1 1 calc R U . . .
H38 H 0.8335 0.6812 0.0635 0.053 Uiso 1 1 calc R U . . .
C34 C 0.6853(4) 0.7899(6) -0.1148(5) 0.0230(17) Uiso 0.5 1 d . . P A 1
C35 C 0.6609(5) 0.6851(6) -0.0801(5) 0.0234(18) Uiso 0.5 1 d . . P A 1
C36 C 0.6301(4) 0.8681(6) -0.1249(5) 0.0289(17) Uiso 0.5 1 d . . P A 1
H39 H 0.5983 0.8479 -0.1696 0.043 Uiso 0.5 1 calc R U P A 1
H40 H 0.6040 0.8748 -0.0729 0.043 Uiso 0.5 1 calc R U P A 1
H41 H 0.6517 0.9329 -0.1390 0.043 Uiso 0.5 1 calc R U P A 1
C37 C 0.7292(4) 0.7770(6) -0.1949(5) 0.0279(17) Uiso 0.5 1 d . . P A 1
H42 H 0.7648 0.7251 -0.1859 0.042 Uiso 0.5 1 calc R U P A 1
H43 H 0.6988 0.7564 -0.2408 0.042 Uiso 0.5 1 calc R U P A 1
H44 H 0.7518 0.8411 -0.2088 0.042 Uiso 0.5 1 calc R U P A 1
C38 C 0.7075(4) 0.5980(6) -0.0940(5) 0.0265(16) Uiso 0.5 1 d . . P A 1
H45 H 0.7095 0.5828 -0.1536 0.040 Uiso 0.5 1 calc R U P A 1
H46 H 0.7543 0.6144 -0.0738 0.040 Uiso 0.5 1 calc R U P A 1
H47 H 0.6896 0.5392 -0.0639 0.040 Uiso 0.5 1 calc R U P A 1
C39 C 0.5842(4) 0.6618(7) -0.1042(5) 0.0320(19) Uiso 0.5 1 d . . P A 1
H48 H 0.5553 0.7216 -0.0939 0.048 Uiso 0.5 1 calc R U P A 1
H49 H 0.5818 0.6440 -0.1632 0.048 Uiso 0.5 1 calc R U P A 1
H50 H 0.5670 0.6054 -0.0707 0.048 Uiso 0.5 1 calc R U P A 1
C40 C 0.5792(3) 1.3232(4) 0.2970(3) 0.0557(14) Uani 1 1 d . . . . .
H51 H 0.5447 1.2921 0.3338 0.084 Uiso 1 1 calc R U . . .
H52 H 0.5606 1.3866 0.2748 0.084 Uiso 1 1 calc R U . . .
H53 H 0.6219 1.3369 0.3283 0.084 Uiso 1 1 calc R U . . .
C41 C 0.5953(2) 1.2520(4) 0.2258(3) 0.0481(12) Uani 1 1 d . . . . .
H54 H 0.6132 1.1876 0.2486 0.058 Uiso 1 1 calc R U . . .
H55 H 0.6324 1.2819 0.1908 0.058 Uiso 1 1 calc R U . . .
C42 C 0.5314(3) 1.2301(4) 0.1712(3) 0.0530(13) Uani 1 1 d . . . . .
H56 H 0.4935 1.2034 0.2067 0.064 Uiso 1 1 calc R U . . .
H57 H 0.5149 1.2941 0.1463 0.064 Uiso 1 1 calc R U . . .
C43 C 0.5462(2) 1.1542(4) 0.1015(3) 0.0488(12) Uani 1 1 d . . . . .
H58 H 0.5644 1.0914 0.1266 0.059 Uiso 1 1 calc R U . . .
H59 H 0.5017 1.1374 0.0736 0.059 Uiso 1 1 calc R U . . .
C44 C 0.5970(3) 1.1904(4) 0.0371(3) 0.0483(12) Uani 1 1 d . . . . .
H60 H 0.5792 1.2536 0.0120 0.058 Uiso 1 1 calc R U . . .
H61 H 0.6419 1.2060 0.0645 0.058 Uiso 1 1 calc R U . . .
C45 C 0.6094(3) 1.1145(4) -0.0307(3) 0.0556(13) Uani 1 1 d . . . . .
H62 H 0.5661 1.1036 -0.0616 0.083 Uiso 1 1 calc R U . . .
H63 H 0.6247 1.0506 -0.0061 0.083 Uiso 1 1 calc R U . . .
H64 H 0.6454 1.1397 -0.0685 0.083 Uiso 1 1 calc R U . . .
C46 C 0.7050(5) 0.7542(8) -0.1125(6) 0.039(2) Uiso 0.5 1 d . . P A 2
C47 C 0.7560(5) 0.6644(8) -0.1278(7) 0.058(3) Uiso 0.5 1 d . . P A 2
H65 H 0.7604 0.6246 -0.0768 0.087 Uiso 0.5 1 calc R U P A 2
H66 H 0.7378 0.6216 -0.1725 0.087 Uiso 0.5 1 calc R U P A 2
H67 H 0.8018 0.6907 -0.1438 0.087 Uiso 0.5 1 calc R U P A 2
C48 C 0.6999(6) 0.8116(8) -0.1899(7) 0.051(3) Uiso 0.5 1 d . . P A 2
H68 H 0.6801 0.7686 -0.2335 0.076 Uiso 0.5 1 calc R U P A 2
H69 H 0.6697 0.8703 -0.1814 0.076 Uiso 0.5 1 calc R U P A 2
H70 H 0.7464 0.8343 -0.2067 0.076 Uiso 0.5 1 calc R U P A 2
C49 C 0.6387(5) 0.7126(7) -0.0722(6) 0.034(2) Uiso 0.5 1 d . . P A 2
C50 C 0.5801(5) 0.7955(8) -0.0794(7) 0.053(3) Uiso 0.5 1 d . . P A 2
H71 H 0.5651 0.8012 -0.1374 0.080 Uiso 0.5 1 calc R U P A 2
H72 H 0.5403 0.7762 -0.0447 0.080 Uiso 0.5 1 calc R U P A 2
H73 H 0.5984 0.8606 -0.0605 0.080 Uiso 0.5 1 calc R U P A 2
C51 C 0.6084(6) 0.6165(8) -0.1002(6) 0.051(3) Uiso 0.5 1 d . . P A 2
H74 H 0.5954 0.6218 -0.1589 0.076 Uiso 0.5 1 calc R U P A 2
H75 H 0.6426 0.5623 -0.0933 0.076 Uiso 0.5 1 calc R U P A 2
H76 H 0.5669 0.6013 -0.0670 0.076 Uiso 0.5 1 calc R U P A 2

loop_
_atom_site_aniso_label
_atom_site_aniso_U_11
_atom_site_aniso_U_22
_atom_site_aniso_U_33
_atom_site_aniso_U_23
_atom_site_aniso_U_13
_atom_site_aniso_U_12
N1 0.0330(17) 0.0263(17) 0.0274(17) 0.0022(14) 0.0034(14) -0.0004(14)
C1 0.034(2) 0.028(2) 0.030(2) 0.0008(17) 0.0014(18) 0.0027(17)
C2 0.041(2) 0.034(2) 0.031(2) -0.0014(18) 0.0044(19) -0.0004(18)
C3 0.053(3) 0.037(2) 0.032(2) 0.0028(19) 0.011(2) -0.002(2)
C4 0.055(3) 0.035(2) 0.029(2) 0.0068(19) 0.002(2) 0.007(2)
C5 0.038(2) 0.031(2) 0.032(2) 0.0014(18) 0.0005(19) 0.0067(18)
O1 0.0380(16) 0.055(2) 0.0392(18) 0.0086(15) 0.0106(15) 0.0036(15)
C6 0.034(2) 0.063(3) 0.039(3) 0.001(2) 0.000(2) 0.003(2)
B1 0.026(2) 0.033(2) 0.026(2) 0.0022(18) -0.0020(19) 0.0003(19)
C7 0.0293(19) 0.030(2) 0.023(2) -0.0005(16) -0.0005(16) -0.0005(17)
N2 0.0267(16) 0.0259(16) 0.0243(16) 0.0007(13) 0.0021(14) -0.0019(13)
B2 0.029(2) 0.024(2) 0.026(2) 0.0031(18) -0.0012(19) 0.0005(18)
O2 0.0367(15) 0.0323(15) 0.0258(14) -0.0002(12) -0.0019(13) -0.0062(12)
O3 0.0365(15) 0.0274(14) 0.0281(15) 0.0003(11) -0.0025(12) -0.0040(12)
C8 0.0300(19) 0.028(2) 0.027(2) 0.0009(16) 0.0057(17) 0.0000(17)
C9 0.039(2) 0.028(2) 0.025(2) 0.0010(16) 0.0027(18) -0.0023(17)
C10 0.045(2) 0.027(2) 0.030(2) -0.0011(16) 0.0033(19) -0.0021(19)
C11 0.048(2) 0.027(2) 0.033(2) 0.0061(18) 0.007(2) 0.0049(19)
C12 0.041(2) 0.032(2) 0.034(2) 0.0054(18) 0.0045(19) 0.0039(19)
C13 0.036(2) 0.026(2) 0.031(2) 0.0024(17) 0.0019(18) 0.0026(17)
C14 0.035(2) 0.033(2) 0.037(2) 0.0014(19) 0.001(2) -0.0055(18)
C15 0.064(3) 0.030(2) 0.048(3) 0.002(2) 0.009(2) 0.013(2)
C16 0.036(2) 0.042(3) 0.034(2) 0.001(2) -0.0032(19) 0.002(2)
C17 0.0296(19) 0.0251(19) 0.028(2) 0.0001(16) 0.0037(17) 0.0008(16)
C18 0.035(2) 0.027(2) 0.029(2) -0.0005(16) 0.0022(18) -0.0017(17)
C19 0.041(2) 0.027(2) 0.031(2) -0.0029(17) 0.0016(19) -0.0045(18)
C20 0.036(2) 0.029(2) 0.036(2) -0.0048(18) 0.0078(19) -0.0030(18)
C21 0.0264(19) 0.028(2) 0.041(2) -0.0009(17) 0.0013(18) 0.0019(16)
C22 0.030(2) 0.0242(19) 0.035(2) -0.0015(16) 0.0000(18) -0.0028(16)
C23 0.040(2) 0.035(2) 0.035(2) -0.0053(19) -0.007(2) 0.0050(19)
C24 0.050(3) 0.039(3) 0.046(3) -0.012(2) 0.011(2) 0.002(2)
C25 0.031(2) 0.036(2) 0.046(3) -0.0056(19) -0.0047(19) 0.0017(18)
C26 0.0297(19) 0.028(2) 0.025(2) 0.0042(16) -0.0007(17) -0.0041(16)
C27 0.036(2) 0.026(2) 0.028(2) 0.0021(16) -0.0021(17) -0.0019(17)
C28 0.040(2) 0.031(2) 0.030(2) 0.0029(17) -0.0015(19) -0.0087(18)
C29 0.036(2) 0.037(2) 0.036(2) 0.0074(19) -0.0073(19) -0.0087(19)
C30 0.0301(19) 0.038(2) 0.033(2) 0.0077(19) -0.0015(19) 0.0003(18)
C31 0.034(2) 0.031(2) 0.027(2) 0.0051(17) -0.0015(17) -0.0005(17)
C32 0.043(2) 0.025(2) 0.043(3) -0.0001(19) 0.004(2) -0.0004(18)
C33 0.034(2) 0.037(2) 0.035(2) -0.0029(19) 0.0024(19) 0.0032(18)
C40 0.063(3) 0.055(3) 0.049(3) -0.001(3) 0.007(3) -0.005(3)
C41 0.051(3) 0.048(3) 0.046(3) 0.003(2) -0.001(2) 0.001(2)
C42 0.050(3) 0.055(3) 0.053(3) -0.003(3) 0.003(3) -0.005(2)
C43 0.042(2) 0.048(3) 0.057(3) 0.000(3) 0.000(2) -0.010(2)
C44 0.057(3) 0.042(3) 0.046(3) 0.004(2) -0.003(3) -0.009(2)
C45 0.070(3) 0.052(3) 0.045(3) 0.001(2) -0.007(3) -0.007(3)

loop_
_atom_type_symbol
_atom_type_description
_atom_type_scat_dispersion_real
_atom_type_scat_dispersion_imag
_atom_type_scat_source
C C 0.0033 0.0016 'International Tables Vol C Tables 4.2.6.8 and 6.1.1.4'
H H 0.0000 0.0000 'International Tables Vol C Tables 4.2.6.8 and 6.1.1.4'
B B 0.0013 0.0007 'International Tables Vol C Tables 4.2.6.8 and 6.1.1.4'
N N 0.0061 0.0033 'International Tables Vol C Tables 4.2.6.8 and 6.1.1.4'
O O 0.0106 0.0060 'International Tables Vol C Tables 4.2.6.8 and 6.1.1.4'

loop_
_geom_angle_atom_site_label_1
_geom_angle_atom_site_label_2
_geom_angle_atom_site_label_3
_geom_angle
C5 N1 C1 119.0(3)
C5 N1 B1 119.7(3)
C1 N1 B1 121.3(3)
N1 C1 C2 121.2(4)
N1 C1 H1 119.4
C2 C1 H1 119.4
O1 C2 C1 123.7(4)
O1 C2 C3 116.6(4)
C1 C2 C3 119.7(4)
C4 C3 C2 118.9(4)
C4 C3 H2 120.6
C2 C3 H2 120.6
C3 C4 C5 118.9(4)
C3 C4 H3 120.5
C5 C4 H3 120.5
N1 C5 C4 122.2(4)
N1 C5 H4 118.9
C4 C5 H4 118.9
C2 O1 C6 117.3(3)
O1 C6 H5 109.5
O1 C6 H6 109.5
H5 C6 H6 109.5
O1 C6 H7 109.5
H5 C6 H7 109.5
H6 C6 H7 109.5
C7 B1 N1 115.9(4)
C7 B1 C8 134.3(4)
N1 B1 C8 109.8(3)
B1 C7 N2 123.3(3)
B1 C7 C17 122.8(3)
N2 C7 C17 113.9(3)
B2 N2 C26 121.2(3)
B2 N2 C7 122.2(3)
C26 N2 C7 116.0(3)
O3 B2 O2 111.8(4)
O3 B2 N2 125.4(4)
O2 B2 N2 122.8(3)
B2 O2 C46 104.1(4)
B2 O2 C34 107.5(4)
B2 O3 C49 109.0(5)
B2 O3 C35 105.9(4)
C13 C8 C9 117.4(3)
C13 C8 B1 122.7(3)
C9 C8 B1 119.7(3)
C10 C9 C8 120.1(4)
C10 C9 C14 119.4(4)
C8 C9 C14 120.4(3)
C11 C10 C9 122.2(4)
C11 C10 H8 118.9
C9 C10 H8 118.9
C12 C11 C10 117.7(4)
C12 C11 C15 121.6(4)
C10 C11 C15 120.7(4)
C11 C12 C13 121.9(4)
C11 C12 H9 119.1
C13 C12 H9 119.1
C12 C13 C8 120.7(4)
C12 C13 C16 118.1(4)
C8 C13 C16 121.1(3)
C9 C14 H10 109.5
C9 C14 H11 109.5
H10 C14 H11 109.5
C9 C14 H12 109.5
H10 C14 H12 109.5
H11 C14 H12 109.5
C11 C15 H13 109.5
C11 C15 H14 109.5
H13 C15 H14 109.5
C11 C15 H15 109.5
H13 C15 H15 109.5
H14 C15 H15 109.5
C13 C16 H16 109.5
C13 C16 H17 109.5
H16 C16 H17 109.5
C13 C16 H18 109.5
H16 C16 H18 109.5
H17 C16 H18 109.5
C18 C17 C22 118.0(4)
C18 C17 C7 120.3(3)
C22 C17 C7 121.6(3)
C19 C18 C17 119.8(4)
C19 C18 C23 118.2(4)
C17 C18 C23 121.9(4)
C20 C19 C18 122.2(4)
C20 C19 H19 118.9
C18 C19 H19 118.9
C19 C20 C21 118.0(4)
C19 C20 C24 121.1(4)
C21 C20 C24 120.9(4)
C20 C21 C22 121.6(4)
C20 C21 H20 119.2
C22 C21 H20 119.2
C21 C22 C17 120.3(4)
C21 C22 C25 118.8(4)
C17 C22 C25 120.9(4)
C18 C23 H21 109.5
C18 C23 H22 109.5
H21 C23 H22 109.5
C18 C23 H23 109.5
H21 C23 H23 109.5
H22 C23 H23 109.5
C20 C24 H24 109.5
C20 C24 H25 109.5
H24 C24 H25 109.5
C20 C24 H26 109.5
H24 C24 H26 109.5
H25 C24 H26 109.5
C22 C25 H27 109.5
C22 C25 H28 109.5
H27 C25 H28 109.5
C22 C25 H29 109.5
H27 C25 H29 109.5
H28 C25 H29 109.5
C27 C26 C31 119.1(3)
C27 C26 N2 121.5(3)
C31 C26 N2 119.4(3)
C28 C27 C26 118.1(4)
C28 C27 C32 118.2(4)
C26 C27 C32 123.5(3)
C29 C28 C27 122.6(4)
C29 C28 H30 118.7
C27 C28 H30 118.7
C28 C29 C30 118.4(4)
C28 C29 H31 120.8
C30 C29 H31 120.8
C29 C30 C31 121.3(4)
C29 C30 H32 119.4
C31 C30 H32 119.4
C30 C31 C26 119.8(4)
C30 C31 C33 118.6(4)
C26 C31 C33 121.4(3)
C27 C32 H33 109.5
C27 C32 H34 109.5
H33 C32 H34 109.5
C27 C32 H35 109.5
H33 C32 H35 109.5
H34 C32 H35 109.5
C31 C33 H36 109.5
C31 C33 H37 109.5
H36 C33 H37 109.5
C31 C33 H38 109.5
H36 C33 H38 109.5
H37 C33 H38 109.5
C36 C34 O2 110.7(6)
C36 C34 C37 111.9(7)
O2 C34 C37 106.9(6)
C36 C34 C35 116.2(7)
O2 C34 C35 99.0(6)
C37 C34 C35 111.1(7)
C38 C35 O3 109.0(6)
C38 C35 C39 112.5(7)
O3 C35 C39 104.6(6)
C38 C35 C34 117.1(7)
O3 C35 C34 100.5(6)
C39 C35 C34 111.7(7)
C34 C36 H39 109.5
C34 C36 H40 109.5
H39 C36 H40 109.5
C34 C36 H41 109.5
H39 C36 H41 109.5
H40 C36 H41 109.5
C34 C37 H42 109.5
C34 C37 H43 109.5
H42 C37 H43 109.5
C34 C37 H44 109.5
H42 C37 H44 109.5
H43 C37 H44 109.5
C35 C38 H45 109.5
C35 C38 H46 109.5
H45 C38 H46 109.5
C35 C38 H47 109.5
H45 C38 H47 109.5
H46 C38 H47 109.5
C35 C39 H48 109.5
C35 C39 H49 109.5
H48 C39 H49 109.5
C35 C39 H50 109.5
H48 C39 H50 109.5
H49 C39 H50 109.5
C41 C40 H51 109.5
C41 C40 H52 109.5
H51 C40 H52 109.5
C41 C40 H53 109.5
H51 C40 H53 109.5
H52 C40 H53 109.5
C40 C41 C42 112.7(4)
C40 C41 H54 109.1
C42 C41 H54 109.1
C40 C41 H55 109.1
C42 C41 H55 109.1
H54 C41 H55 107.8
C43 C42 C41 113.2(4)
C43 C42 H56 108.9
C41 C42 H56 108.9
C43 C42 H57 108.9
C41 C42 H57 108.9
H56 C42 H57 107.8
C44 C43 C42 114.6(4)
C44 C43 H58 108.6
C42 C43 H58 108.6
C44 C43 H59 108.6
C42 C43 H59 108.6
H58 C43 H59 107.6
C45 C44 C43 112.9(4)
C45 C44 H60 109.0
C43 C44 H60 109.0
C45 C44 H61 109.0
C43 C44 H61 109.0
H60 C44 H61 107.8
C44 C45 H62 109.5
C44 C45 H63 109.5
H62 C45 H63 109.5
C44 C45 H64 109.5
H62 C45 H64 109.5
H63 C45 H64 109.5
C48 C46 O2 109.6(8)
C48 C46 C49 119.4(9)
O2 C46 C49 103.1(7)
C48 C46 C47 107.7(9)
O2 C46 C47 108.2(8)
C49 C46 C47 108.3(8)
C46 C47 H65 109.5
C46 C47 H66 109.5
H65 C47 H66 109.5
C46 C47 H67 109.5
H65 C47 H67 109.5
H66 C47 H67 109.5
C46 C48 H68 109.5
C46 C48 H69 109.5
H68 C48 H69 109.5
C46 C48 H70 109.5
H68 C48 H70 109.5
H69 C48 H70 109.5
O3 C49 C51 111.1(8)
O3 C49 C46 101.8(7)
C51 C49 C46 120.8(9)
O3 C49 C50 106.9(8)
C51 C49 C50 107.3(9)
C46 C49 C50 108.2(8)
C49 C50 H71 109.5
C49 C50 H72 109.5
H71 C50 H72 109.5
C49 C50 H73 109.5
H71 C50 H73 109.5
H72 C50 H73 109.5
C49 C51 H74 109.5
C49 C51 H75 109.5
H74 C51 H75 109.5
C49 C51 H76 109.5
H74 C51 H76 109.5
H75 C51 H76 109.5

loop_
_geom_bond_atom_site_label_1
_geom_bond_atom_site_label_2
_geom_bond_distance
N1 C5 1.345(5)
N1 C1 1.351(5)
N1 B1 1.579(6)
C1 C2 1.383(6)
C1 H1 0.9500
C2 O1 1.365(5)
C2 C3 1.385(6)
C3 C4 1.383(6)
C3 H2 0.9500
C4 C5 1.383(6)
C4 H3 0.9500
C5 H4 0.9500
O1 C6 1.432(5)
C6 H5 0.9800
C6 H6 0.9800
C6 H7 0.9800
B1 C7 1.441(6)
B1 C8 1.590(6)
C7 N2 1.496(5)
C7 C17 1.503(5)
N2 B2 1.401(5)
N2 C26 1.452(5)
B2 O3 1.368(5)
B2 O2 1.394(5)
O2 C46 1.475(10)
O2 C34 1.498(8)
O3 C49 1.412(9)
O3 C35 1.518(9)
C8 C13 1.414(5)
C8 C9 1.423(5)
C9 C10 1.393(6)
C9 C14 1.508(5)
C10 C11 1.392(6)
C10 H8 0.9500
C11 C12 1.390(6)
C11 C15 1.510(6)
C12 C13 1.393(5)
C12 H9 0.9500
C13 C16 1.512(6)
C14 H10 0.9800
C14 H11 0.9800
C14 H12 0.9800
C15 H13 0.9800
C15 H14 0.9800
C15 H15 0.9800
C16 H16 0.9800
C16 H17 0.9800
C16 H18 0.9800
C17 C18 1.404(6)
C17 C22 1.418(5)
C18 C19 1.401(5)
C18 C23 1.503(6)
C19 C20 1.379(6)
C19 H19 0.9500
C20 C21 1.390(6)
C20 C24 1.511(6)
C21 C22 1.392(5)
C21 H20 0.9500
C22 C25 1.507(6)
C23 H21 0.9800
C23 H22 0.9800
C23 H23 0.9800
C24 H24 0.9800
C24 H25 0.9800
C24 H26 0.9800
C25 H27 0.9800
C25 H28 0.9800
C25 H29 0.9800
C26 C27 1.408(5)
C26 C31 1.415(5)
C27 C28 1.404(5)
C27 C32 1.504(6)
C28 C29 1.377(6)
C28 H30 0.9500
C29 C30 1.387(6)
C29 H31 0.9500
C30 C31 1.387(5)
C30 H32 0.9500
C31 C33 1.514(6)
C32 H33 0.9800
C32 H34 0.9800
C32 H35 0.9800
C33 H36 0.9800
C33 H37 0.9800
C33 H38 0.9800
C34 C36 1.491(12)
C34 C37 1.551(12)
C34 C35 1.570(11)
C35 C38 1.478(12)
C35 C39 1.554(11)
C36 H39 0.9800
C36 H40 0.9800
C36 H41 0.9800
C37 H42 0.9800
C37 H43 0.9800
C37 H44 0.9800
C38 H45 0.9800
C38 H46 0.9800
C38 H47 0.9800
C39 H48 0.9800
C39 H49 0.9800
C39 H50 0.9800
C40 C41 1.516(7)
C40 H51 0.9800
C40 H52 0.9800
C40 H53 0.9800
C41 C42 1.538(7)
C41 H54 0.9900
C41 H55 0.9900
C42 C43 1.533(7)
C42 H56 0.9900
C42 H57 0.9900
C43 C44 1.503(7)
C43 H58 0.9900
C43 H59 0.9900
C44 C45 1.503(7)
C44 H60 0.9900
C44 H61 0.9900
C45 H62 0.9800
C45 H63 0.9800
C45 H64 0.9800
C46 C48 1.462(14)
C46 C49 1.531(13)
C46 C47 1.561(15)
C47 H65 0.9800
C47 H66 0.9800
C47 H67 0.9800
C48 H68 0.9800
C48 H69 0.9800
C48 H70 0.9800
C49 C51 1.472(14)
C49 C50 1.577(15)
C50 H71 0.9800
C50 H72 0.9800
C50 H73 0.9800
C51 H74 0.9800
C51 H75 0.9800
C51 H76 0.9800

loop_
_geom_torsion_atom_site_label_1
_geom_torsion_atom_site_label_2
_geom_torsion_atom_site_label_3
_geom_torsion_atom_site_label_4
_geom_torsion
C5 N1 C1 C2 2.2(6)
B1 N1 C1 C2 -179.0(4)
N1 C1 C2 O1 179.6(4)
N1 C1 C2 C3 -1.1(6)
O1 C2 C3 C4 178.6(4)
C1 C2 C3 C4 -0.7(6)
C2 C3 C4 C5 1.3(7)
C1 N1 C5 C4 -1.6(6)
B1 N1 C5 C4 179.7(4)
C3 C4 C5 N1 -0.2(7)
C1 C2 O1 C6 -1.1(6)
C3 C2 O1 C6 179.6(4)
C5 N1 B1 C7 -130.5(4)
C1 N1 B1 C7 50.8(5)
C5 N1 B1 C8 48.0(5)
C1 N1 B1 C8 -130.7(4)
N1 B1 C7 N2 -174.6(3)
C8 B1 C7 N2 7.4(7)
N1 B1 C7 C17 2.3(5)
C8 B1 C7 C17 -175.7(4)
B1 C7 N2 B2 61.6(5)
C17 C7 N2 B2 -115.6(4)
B1 C7 N2 C26 -109.3(4)
C17 C7 N2 C26 73.5(4)
C26 N2 B2 O3 170.8(4)
C7 N2 B2 O3 0.3(6)
C26 N2 B2 O2 -10.6(5)
C7 N2 B2 O2 179.0(3)
O3 B2 O2 C46 -12.2(6)
N2 B2 O2 C46 169.0(5)
O3 B2 O2 C34 12.0(5)
N2 B2 O2 C34 -166.8(5)
O2 B2 O3 C49 -9.1(6)
N2 B2 O3 C49 169.7(6)
O2 B2 O3 C35 14.1(5)
N2 B2 O3 C35 -167.2(5)
C7 B1 C8 C13 79.7(6)
N1 B1 C8 C13 -98.4(4)
C7 B1 C8 C9 -106.6(5)
N1 B1 C8 C9 75.3(4)
C13 C8 C9 C10 -2.6(6)
B1 C8 C9 C10 -176.7(4)
C13 C8 C9 C14 175.2(4)
B1 C8 C9 C14 1.2(6)
C8 C9 C10 C11 1.6(6)
C14 C9 C10 C11 -176.3(4)
C9 C10 C11 C12 0.2(6)
C9 C10 C11 C15 179.3(4)
C10 C11 C12 C13 -0.9(6)
C15 C11 C12 C13 -180.0(4)
C11 C12 C13 C8 -0.2(6)
C11 C12 C13 C16 177.6(4)
C9 C8 C13 C12 1.9(6)
B1 C8 C13 C12 175.8(4)
C9 C8 C13 C16 -175.9(4)
B1 C8 C13 C16 -2.0(6)
B1 C7 C17 C18 71.6(5)
N2 C7 C17 C18 -111.2(4)
B1 C7 C17 C22 -105.4(5)
N2 C7 C17 C22 71.8(5)
C22 C17 C18 C19 0.6(6)
C7 C17 C18 C19 -176.5(4)
C22 C17 C18 C23 -178.0(4)
C7 C17 C18 C23 4.9(6)
C17 C18 C19 C20 -0.8(6)
C23 C18 C19 C20 177.9(4)
C18 C19 C20 C21 0.3(6)
C18 C19 C20 C24 -179.2(4)
C19 C20 C21 C22 0.4(6)
C24 C20 C21 C22 179.9(4)
C20 C21 C22 C17 -0.6(6)
C20 C21 C22 C25 179.9(4)
C18 C17 C22 C21 0.1(6)
C7 C17 C22 C21 177.1(4)
C18 C17 C22 C25 179.6(4)
C7 C17 C22 C25 -3.4(6)
B2 N2 C26 C27 111.5(4)
C7 N2 C26 C27 -77.5(4)
B2 N2 C26 C31 -68.2(5)
C7 N2 C26 C31 102.7(4)
C31 C26 C27 C28 -8.5(6)
N2 C26 C27 C28 171.7(3)
C31 C26 C27 C32 165.8(4)
N2 C26 C27 C32 -14.0(6)
C26 C27 C28 C29 2.8(6)
C32 C27 C28 C29 -171.9(4)
C27 C28 C29 C30 3.5(6)
C28 C29 C30 C31 -4.0(6)
C29 C30 C31 C26 -1.8(6)
C29 C30 C31 C33 174.1(4)
C27 C26 C31 C30 8.1(6)
N2 C26 C31 C30 -172.1(4)
C27 C26 C31 C33 -167.6(4)
N2 C26 C31 C33 12.2(5)
B2 O2 C34 C36 91.4(6)
B2 O2 C34 C37 -146.5(5)
B2 O2 C34 C35 -31.1(6)
B2 O3 C35 C38 91.1(6)
B2 O3 C35 C39 -148.5(5)
B2 O3 C35 C34 -32.6(6)
C36 C34 C35 C38 161.1(7)
O2 C34 C35 C38 -80.5(7)
C37 C34 C35 C38 31.6(10)
C36 C34 C35 O3 -81.1(8)
O2 C34 C35 O3 37.3(6)
C37 C34 C35 O3 149.4(6)
C36 C34 C35 C39 29.3(10)
O2 C34 C35 C39 147.7(6)
C37 C34 C35 C39 -100.2(8)
C40 C41 C42 C43 -177.2(4)
C41 C42 C43 C44 -65.3(6)
C42 C43 C44 C45 -179.2(4)
B2 O2 C46 C48 154.8(8)
B2 O2 C46 C49 26.6(8)
B2 O2 C46 C47 -88.0(7)
B2 O3 C49 C51 155.0(7)
B2 O3 C49 C46 25.1(8)
B2 O3 C49 C50 -88.2(7)
C48 C46 C49 O3 -153.3(9)
O2 C46 C49 O3 -31.5(9)
C47 C46 C49 O3 83.1(9)
C48 C46 C49 C51 83.2(14)
O2 C46 C49 C51 -155.0(9)
C47 C46 C49 C51 -40.5(13)
C48 C46 C49 C50 -40.9(12)
O2 C46 C49 C50 80.9(9)
C47 C46 C49 C50 -164.6(8)
